data_4060086
_journal_name_full Organometallics
_journal_paper_doi 10.1021/om049137e
_journal_year 2005
_chemical_formula_sum 'C19 H24 D6 N O P W'
_chemical_formula_weight 509.30
_space_group_IT_number 19
_symmetry_cell_setting orthorhombic
_symmetry_space_group_name_Hall 'P 2ac 2ab'
_symmetry_space_group_name_H-M 'P 21 21 21'
_atom_sites_solution_hydrogens geom
_atom_sites_solution_primary direct
_atom_sites_solution_secondary difmap
_cell_angle_alpha 90.00
_cell_angle_beta 90.00
_cell_angle_gamma 90.00
_cell_formula_units_Z 4
_cell_length_a 10.4030(12)
_cell_length_b 12.9840(17)
_cell_length_c 14.5303(19)
_cell_measurement_temperature 173(2)
_cell_volume 1962.6(4)
_diffrn_ambient_temperature 173(2)
_diffrn_radiation_monochromator graphite
_diffrn_radiation_source 'fine-focus sealed tube'
_diffrn_radiation_type MoK\a
_diffrn_radiation_wavelength 0.71073
_diffrn_reflns_av_R_equivalents 0.0204
_diffrn_reflns_av_sigmaI/netI 0.0163
_diffrn_reflns_limit_h_max 13
_diffrn_reflns_limit_h_min -13
_diffrn_reflns_limit_k_max 15
_diffrn_reflns_limit_k_min -17
_diffrn_reflns_limit_l_max 19
_diffrn_reflns_limit_l_min -18
_diffrn_reflns_number 25765
_diffrn_reflns_theta_max 27.99
_diffrn_reflns_theta_min 2.41
_exptl_absorpt_coefficient_mu 5.971
_exptl_crystal_density_diffrn 1.724
_exptl_crystal_density_method 'not measured'
_exptl_crystal_F_000 992
_refine_ls_abs_structure_details 'Flack H D (1983), Acta Cryst. A39, 876-881'
_refine_ls_abs_structure_Flack 0.268(4)
_refine_ls_extinction_coef ?
_refine_ls_extinction_method none
_refine_ls_goodness_of_fit_ref 1.045
_refine_ls_hydrogen_treatment mixed
_refine_ls_matrix_type full
_refine_ls_number_parameters 241
_refine_ls_number_reflns 4715
_refine_ls_number_restraints 0
_refine_ls_restrained_S_all 1.045
_refine_ls_R_factor_all 0.0111
_refine_ls_R_factor_gt 0.0106
_refine_ls_shift/su_max 0.003
_refine_ls_shift/su_mean 0.000
_refine_ls_structure_factor_coef Fsqd
_refine_ls_weighting_details 'calc w=1/[\s^2^(Fo^2^)+(0.0140P)^2^+0.1962P] where P=(Fo^2^+2Fc^2^)/3'
_refine_ls_weighting_scheme calc
_refine_ls_wR_factor_gt 0.0264
_refine_ls_wR_factor_ref 0.0265
_reflns_number_gt 4628
_reflns_number_total 4715
_reflns_threshold_expression >2sigma(I)
_cod_depositor_comments
;
The following automatic conversions were performed:
'_symmetry_cell_setting' value 'Orthorhombic' changed to 'orthorhombic'
according to '/home/saulius/struct/CIF-dictionaries/cif_core.dic'
dictionary named 'cif_core.dic' version 2.4.1 from 2010-06-29.

Automatic conversion script
Id: cif_fix_enum 1527 2010-12-29 10:47:43Z saulius 
;
_cod_original_sg_symbol_H-M 'P ?'
_cod_database_code 4060086

loop_
_symmetry_equiv_pos_as_xyz
'x, y, z'
'-x+1/2, -y, z+1/2'
'x+1/2, -y+1/2, -z'
'-x, y+1/2, -z+1/2'

loop_
_atom_site_label
_atom_site_type_symbol
_atom_site_fract_x
_atom_site_fract_y
_atom_site_fract_z
_atom_site_U_iso_or_equiv
_atom_site_adp_type
_atom_site_occupancy
_atom_site_symmetry_multiplicity
_atom_site_calc_flag
_atom_site_refinement_flags
_atom_site_disorder_assembly
_atom_site_disorder_group
C1 C 0.74657(18) 0.93920(17) -0.04525(12) 0.0226(4) Uani 1 1 d . . .
C2 C 0.7194(2) 1.04558(17) -0.02878(12) 0.0262(4) Uani 1 1 d . . .
C3 C 0.5898(2) 1.05398(18) 0.00270(13) 0.0255(4) Uani 1 1 d . . .
C4 C 0.53580(18) 0.9525(2) 0.00297(13) 0.0227(4) Uani 1 1 d . . .
C5 C 0.63222(19) 0.88210(16) -0.02656(13) 0.0205(4) Uani 1 1 d . . .
C6 C 0.8653(2) 0.8956(2) -0.08877(15) 0.0371(6) Uani 1 1 d . . .
H6A H 0.8540 0.8930 -0.1557 0.056 Uiso 1 1 calc R . .
H6B H 0.8803 0.8259 -0.0653 0.056 Uiso 1 1 calc R . .
H6C H 0.9391 0.9394 -0.0738 0.056 Uiso 1 1 calc R . .
C7 C 0.8007(3) 1.1355(2) -0.05725(16) 0.0446(6) Uani 1 1 d . . .
H7A H 0.7791 1.1553 -0.1205 0.067 Uiso 1 1 calc R . .
H7B H 0.8917 1.1164 -0.0540 0.067 Uiso 1 1 calc R . .
H7C H 0.7844 1.1937 -0.0159 0.067 Uiso 1 1 calc R . .
C8 C 0.5148(3) 1.1509(2) 0.01638(18) 0.0441(7) Uani 1 1 d . . .
H8A H 0.4536 1.1414 0.0670 0.066 Uiso 1 1 calc R . .
H8B H 0.4678 1.1674 -0.0402 0.066 Uiso 1 1 calc R . .
H8C H 0.5736 1.2074 0.0313 0.066 Uiso 1 1 calc R . .
C9 C 0.3974(2) 0.9258(2) 0.01614(16) 0.0343(6) Uani 1 1 d . . .
H9A H 0.3906 0.8612 0.0506 0.051 Uiso 1 1 calc R . .
H9B H 0.3560 0.9177 -0.0440 0.051 Uiso 1 1 calc R . .
H9C H 0.3546 0.9810 0.0505 0.051 Uiso 1 1 calc R . .
C10 C 0.6153(2) 0.76866(18) -0.04177(16) 0.0329(5) Uani 1 1 d . . .
H10A H 0.5409 0.7569 -0.0818 0.049 Uiso 1 1 calc R . .
H10B H 0.6013 0.7344 0.0175 0.049 Uiso 1 1 calc R . .
H10C H 0.6926 0.7405 -0.0709 0.049 Uiso 1 1 calc R . .
C11 C 0.53953(18) 0.93115(16) 0.20122(13) 0.0210(4) Uani 1 1 d . . .
C12 C 0.4604(2) 1.01175(19) 0.23158(15) 0.0254(4) Uani 1 1 d . . .
C13 C 0.3503(2) 0.9948(2) 0.28453(16) 0.0310(5) Uani 1 1 d . . .
C14 C 0.3161(2) 0.8957(2) 0.30954(16) 0.0344(5) Uani 1 1 d . . .
C15 C 0.3914(2) 0.8139(2) 0.28062(16) 0.0312(5) Uani 1 1 d . . .
C16 C 0.5016(2) 0.83152(18) 0.22720(14) 0.0245(4) Uani 1 1 d . . .
C17 C 0.9724(2) 0.9715(2) 0.26573(15) 0.0316(5) Uani 1 1 d . . .
H17A H 0.9087 0.9824 0.3144 0.047 Uiso 1 1 calc R . .
H17B H 1.0541 1.0030 0.2838 0.047 Uiso 1 1 calc R . .
H17C H 0.9848 0.8974 0.2562 0.047 Uiso 1 1 calc R . .
C18 C 1.0593(2) 1.0187(2) 0.08741(15) 0.0326(5) Uani 1 1 d . . .
H18A H 1.0752 0.9460 0.0734 0.049 Uiso 1 1 calc R . .
H18B H 1.1335 1.0473 0.1201 0.049 Uiso 1 1 calc R . .
H18C H 1.0459 1.0568 0.0300 0.049 Uiso 1 1 calc R . .
C19 C 0.9166(2) 1.16597(19) 0.18811(17) 0.0339(5) Uani 1 1 d . . .
H19A H 1.0031 1.1865 0.2074 0.051 Uiso 1 1 calc R . .
H19B H 0.8558 1.1789 0.2383 0.051 Uiso 1 1 calc R . .
H19C H 0.8913 1.2060 0.1339 0.051 Uiso 1 1 calc R . .
N1 N 0.77512(15) 0.83476(12) 0.15521(11) 0.0213(3) Uani 1 1 d . . .
O1 O 0.81664(15) 0.74925(13) 0.17389(12) 0.0389(4) Uani 1 1 d . . .
W1 W 0.709906(6) 0.953132(5) 0.114089(4) 0.01634(2) Uani 1 1 d . . .
P1 P 0.91595(4) 1.02991(4) 0.15986(3) 0.01983(10) Uani 1 1 d . . .
D1 D 0.715(3) 1.021(2) 0.198(2) 0.063(9) Uiso 1 1 d . . .
D12 D 0.483(2) 1.080(2) 0.2174(16) 0.025(6) Uiso 1 1 d . . .
D13 D 0.308(3) 1.048(2) 0.3044(17) 0.036(7) Uiso 1 1 d . . .
D14 D 0.237(2) 0.8881(18) 0.3419(17) 0.032(6) Uiso 1 1 d . . .
D15 D 0.366(2) 0.746(2) 0.2949(16) 0.024(6) Uiso 1 1 d . . .
D16 D 0.541(3) 0.774(2) 0.2064(18) 0.039(8) Uiso 1 1 d . . .

loop_
_atom_site_aniso_label
_atom_site_aniso_U_11
_atom_site_aniso_U_22
_atom_site_aniso_U_33
_atom_site_aniso_U_23
_atom_site_aniso_U_13
_atom_site_aniso_U_12
C1 0.0204(8) 0.0308(12) 0.0165(8) 0.0033(8) -0.0002(6) -0.0014(8)
C2 0.0310(10) 0.0280(10) 0.0196(8) 0.0062(8) -0.0068(8) -0.0071(12)
C3 0.0320(10) 0.0240(10) 0.0204(9) 0.0025(9) -0.0081(7) 0.0040(10)
C4 0.0189(9) 0.0309(11) 0.0183(8) -0.0002(10) -0.0036(7) -0.0016(10)
C5 0.0204(9) 0.0237(10) 0.0173(8) 0.0001(8) -0.0028(7) -0.0008(8)
C6 0.0270(11) 0.0607(17) 0.0235(10) -0.0025(10) 0.0061(8) 0.0059(11)
C7 0.0541(15) 0.0413(14) 0.0383(12) 0.0181(11) -0.0145(12) -0.0214(14)
C8 0.0672(18) 0.0278(13) 0.0373(13) -0.0047(11) -0.0183(12) 0.0176(13)
C9 0.0188(10) 0.0554(17) 0.0288(11) -0.0011(11) -0.0032(8) -0.0022(10)
C10 0.0397(12) 0.0267(11) 0.0322(11) -0.0030(9) -0.0049(10) -0.0031(10)
C11 0.0188(8) 0.0266(12) 0.0177(8) 0.0007(8) -0.0028(7) -0.0027(8)
C12 0.0209(10) 0.0275(11) 0.0277(10) -0.0024(9) -0.0002(8) -0.0010(9)
C13 0.0215(10) 0.0382(13) 0.0332(11) -0.0082(10) 0.0041(9) 0.0027(9)
C14 0.0211(11) 0.0507(16) 0.0313(11) 0.0047(10) 0.0078(8) -0.0042(10)
C15 0.0254(11) 0.0342(13) 0.0341(12) 0.0099(10) 0.0025(9) -0.0060(10)
C16 0.0224(9) 0.0263(11) 0.0248(10) 0.0012(8) 0.0007(8) -0.0009(8)
C17 0.0247(10) 0.0434(15) 0.0269(10) 0.0048(10) -0.0056(8) -0.0010(10)
C18 0.0209(10) 0.0438(14) 0.0329(11) -0.0065(9) 0.0066(8) -0.0046(9)
C19 0.0314(11) 0.0292(13) 0.0413(13) -0.0084(10) -0.0024(9) -0.0041(9)
N1 0.0205(8) 0.0216(8) 0.0218(7) 0.0041(6) -0.0005(7) 0.0023(7)
O1 0.0370(9) 0.0276(8) 0.0520(10) 0.0110(7) 0.0011(7) 0.0089(7)
W1 0.01425(3) 0.01874(4) 0.01604(3) 0.00127(3) -0.00004(3) -0.00084(3)
P1 0.01529(19) 0.0242(3) 0.0200(2) -0.0009(2) 0.00047(17) -0.00116(18)
